data_4312116
loop_
_publ_author_name
'Malgorzata Lipowska'
'Renzo Cini'
'Gabriella Tamasi'
'Xiaolong Xu'
'Andrew T. Taylor'
'Luigi G. Marzilli'

_publ_section_title
;
 Complexes Having the fac-{M(CO)3}+ Core (M = Tc, Re) Useful in
 Radiopharmaceuticals: X-ray and NMR Structural Characterization and
 Density Functional Calculations of Species Containing Two sp3 N Donors
 and One sp3 O Donor
;
_journal_name_full 'Inorganic Chemistry'
_journal_page_first 7774
_journal_page_last 7783
_journal_paper_doi 10.1021/ic049544i
_journal_volume 43
_journal_year 2004
_chemical_formula_moiety 'C9 H13 N2 O8 Re'
_chemical_formula_sum 'C9 H13 N2 O8 Re'
_chemical_formula_weight 463.41
_chemical_name_systematic
; 
 fac-[tricarbonyl(ethylendiamine-N-acetato-N'-aceticacid)rhenium(I)]
 monohydrate
 Isomer A
;
_space_group_IT_number 19
_symmetry_cell_setting orthorhombic
_symmetry_space_group_name_Hall 'P 2ac 2ab'
_symmetry_space_group_name_H-M 'P 21 21 21'
_atom_sites_solution_hydrogens geom
_atom_sites_solution_primary direct
_atom_sites_solution_secondary difmap
_audit_creation_method SHELXL-97
_cell_angle_alpha 90.00
_cell_angle_beta 90.00
_cell_angle_gamma 90.00
_cell_formula_units_Z 4
_cell_length_a 7.4570(9)
_cell_length_b 10.7509(12)
_cell_length_c 16.7389(19)
_cell_measurement_reflns_used 9999
_cell_measurement_temperature 100(2)
_cell_measurement_theta_max 32.569
_cell_measurement_theta_min 2.989
_cell_volume 1341.9(3)
_computing_cell_refinement 'Bruker SAINT'
_computing_data_collection 'Bruker SMART'
_computing_data_reduction 'Bruker SAINT'
_computing_molecular_graphics 'Bruker SHELXTL'
_computing_publication_material 'Bruker SHELXTL'
_computing_structure_refinement 'SHELXL-97 (Sheldrick, 1997)'
_computing_structure_solution 'SHELXS-97 (Sheldrick, 1990)'
_diffrn_ambient_temperature 100(2)
_diffrn_measured_fraction_theta_full 0.965
_diffrn_measured_fraction_theta_max 0.965
_diffrn_measurement_device_type 'CCD area detector'
_diffrn_measurement_method 'phi and omega scans'
_diffrn_radiation_monochromator graphite
_diffrn_radiation_source 'fine-focus sealed tube'
_diffrn_radiation_type MoK\a
_diffrn_radiation_wavelength 0.71073
_diffrn_reflns_av_R_equivalents 0.0408
_diffrn_reflns_av_sigmaI/netI 0.0321
_diffrn_reflns_limit_h_max 11
_diffrn_reflns_limit_h_min -11
_diffrn_reflns_limit_k_max 15
_diffrn_reflns_limit_k_min -15
_diffrn_reflns_limit_l_max 24
_diffrn_reflns_limit_l_min -24
_diffrn_reflns_number 22036
_diffrn_reflns_theta_full 32.74
_diffrn_reflns_theta_max 32.74
_diffrn_reflns_theta_min 2.25
_exptl_absorpt_coefficient_mu 9.094
_exptl_absorpt_correction_T_max 0.5685
_exptl_absorpt_correction_T_min 0.1648
_exptl_absorpt_correction_type multi-scan
_exptl_crystal_colour colorless
_exptl_crystal_density_diffrn 2.294
_exptl_crystal_density_method 'not measured'
_exptl_crystal_description plate
_exptl_crystal_F_000 880
_exptl_crystal_size_max 0.31
_exptl_crystal_size_mid 0.17
_exptl_crystal_size_min 0.07
_refine_diff_density_max 1.747
_refine_diff_density_min -1.073
_refine_diff_density_rms 0.181
_refine_ls_abs_structure_details 'Flack H D (1983), Acta Cryst. A39, 876-881'
_refine_ls_abs_structure_Flack 0.041(8)
_refine_ls_extinction_method none
_refine_ls_goodness_of_fit_ref 1.048
_refine_ls_hydrogen_treatment mixed
_refine_ls_matrix_type full
_refine_ls_number_parameters 181
_refine_ls_number_reflns 4703
_refine_ls_number_restraints 0
_refine_ls_restrained_S_all 1.048
_refine_ls_R_factor_all 0.0216
_refine_ls_R_factor_gt 0.0211
_refine_ls_shift/su_max 0.004
_refine_ls_shift/su_mean 0.000
_refine_ls_structure_factor_coef Fsqd
_refine_ls_weighting_details 'calc w=1/[\s^2^(Fo^2^)+(0.0284P)^2^+0.0000P] where P=(Fo^2^+2Fc^2^)/3'
_refine_ls_weighting_scheme calc
_refine_ls_wR_factor_gt 0.0509
_refine_ls_wR_factor_ref 0.0510
_reflns_number_gt 4622
_reflns_number_total 4703
_reflns_threshold_expression >2sigma(I)
_cod_data_source_file ic049544isi20040406_053110_1.cif
_cod_data_source_block ml440as
_cod_depositor_comments
;
The following automatic conversions were performed:
'_symmetry_cell_setting' value 'Orthorhombic' changed to 'orthorhombic'
according to '/home/saulius/struct/CIF-dictionaries/cif_core.dic'
dictionary named 'cif_core.dic' version 2.4.1 from 2010-06-29.

Automatic conversion script
Id: cif_fix_enum 1527 2010-12-29 10:47:43Z saulius 
;
_cod_database_code 4312116

loop_
_symmetry_equiv_pos_as_xyz
'x, y, z'
'-x+1/2, -y, z+1/2'
'-x, y+1/2, -z+1/2'
'x+1/2, -y+1/2, -z'

loop_
_atom_site_label
_atom_site_type_symbol
_atom_site_fract_x
_atom_site_fract_y
_atom_site_fract_z
_atom_site_U_iso_or_equiv
_atom_site_adp_type
_atom_site_occupancy
_atom_site_symmetry_multiplicity
_atom_site_calc_flag
_atom_site_refinement_flags
_atom_site_disorder_assembly
_atom_site_disorder_group
Re1 Re 0.320166(14) 0.695968(10) 0.778572(7) 0.01025(3) Uani 1 1 d . . .
N1 N 0.5091(4) 0.6346(3) 0.87217(17) 0.0138(5) Uani 1 1 d . . .
H1N H 0.4440 0.5907 0.9001 0.032 Uiso 1 1 d . . .
N2 N 0.5627(4) 0.6456(2) 0.70560(15) 0.0109(5) Uani 1 1 d . . .
H2N H 0.5348 0.5859 0.6895 0.010 Uiso 1 1 d . . .
O1 O 0.4757(3) 0.8597(2) 0.80371(13) 0.0129(4) Uani 1 1 d . . .
O2 O 0.6237(3) 0.9606(2) 0.89916(16) 0.0183(5) Uani 1 1 d . . .
O3 O 0.8054(3) 0.5708(2) 0.58618(15) 0.0191(5) Uani 1 1 d . . .
O4 O 0.7842(3) 0.7467(2) 0.51810(14) 0.0175(5) Uani 1 1 d . . .
H4O H 0.7158 0.8057 0.5113 0.077 Uiso 1 1 d . . .
O5 O 0.1255(4) 0.4481(2) 0.75299(17) 0.0233(6) Uani 1 1 d . . .
O6 O 0.0921(3) 0.7938(3) 0.63837(14) 0.0211(5) Uani 1 1 d . . .
O7 O 0.0100(3) 0.7697(3) 0.88961(16) 0.0233(5) Uani 1 1 d . . .
C1 C 0.5581(4) 0.8639(3) 0.87123(19) 0.0137(6) Uani 1 1 d . . .
C2 C 0.5659(5) 0.7446(3) 0.92003(19) 0.0150(6) Uani 1 1 d . . .
H2A H 0.6899 0.7317 0.9394 0.018 Uiso 1 1 calc R . .
H2B H 0.4868 0.7528 0.9672 0.018 Uiso 1 1 calc R . .
C3 C 0.6605(4) 0.5658(3) 0.8349(2) 0.0158(6) Uani 1 1 d . . .
H3B H 0.6221 0.4801 0.8216 0.019 Uiso 1 1 calc R . .
H3A H 0.7618 0.5606 0.8730 0.019 Uiso 1 1 calc R . .
C4 C 0.7202(4) 0.6322(3) 0.75980(19) 0.0144(6) Uani 1 1 d . . .
H4A H 0.7687 0.7153 0.7734 0.017 Uiso 1 1 calc R . .
H4B H 0.8158 0.5839 0.7329 0.017 Uiso 1 1 calc R . .
C5 C 0.6006(4) 0.7265(3) 0.63627(19) 0.0141(6) Uani 1 1 d . . .
H5A H 0.6434 0.8081 0.6560 0.017 Uiso 1 1 calc R . .
H5B H 0.4875 0.7409 0.6067 0.017 Uiso 1 1 calc R . .
C6 C 0.7392(4) 0.6736(3) 0.57899(19) 0.0148(6) Uani 1 1 d . . .
C7 C 0.2012(4) 0.5415(3) 0.76186(19) 0.0161(6) Uani 1 1 d . . .
C8 C 0.1794(5) 0.7588(3) 0.69112(19) 0.0137(5) Uani 1 1 d . . .
C9 C 0.1283(4) 0.7425(3) 0.84833(19) 0.0147(6) Uani 1 1 d . . .
O1W O 0.6210(3) 0.9636(2) 0.50195(14) 0.0162(4) Uani 1 1 d . . .
H1WA H 0.5322 0.9611 0.4753 0.034 Uiso 1 1 d . . .
H1WB H 0.6715 0.9858 0.4693 0.111 Uiso 1 1 d . . .

loop_
_atom_site_aniso_label
_atom_site_aniso_U_11
_atom_site_aniso_U_22
_atom_site_aniso_U_33
_atom_site_aniso_U_23
_atom_site_aniso_U_13
_atom_site_aniso_U_12
Re1 0.00846(5) 0.01182(5) 0.01046(5) 0.00018(4) 0.00015(4) -0.00045(4)
N1 0.0106(12) 0.0158(12) 0.0151(12) 0.0025(10) 0.0013(9) 0.0001(9)
N2 0.0107(11) 0.0117(11) 0.0104(12) 0.0004(9) -0.0002(8) -0.0012(9)
O1 0.0117(10) 0.0135(10) 0.0136(10) 0.0008(8) -0.0023(8) -0.0023(8)
O2 0.0211(11) 0.0146(10) 0.0192(11) -0.0033(9) -0.0050(9) -0.0016(9)
O3 0.0186(11) 0.0196(11) 0.0192(11) -0.0005(9) 0.0023(9) 0.0025(10)
O4 0.0180(12) 0.0200(11) 0.0144(11) 0.0040(9) 0.0036(9) 0.0025(9)
O5 0.0163(11) 0.0175(12) 0.0360(15) -0.0011(10) 0.0011(10) -0.0044(9)
O6 0.0192(11) 0.0290(13) 0.0150(10) 0.0019(10) -0.0038(9) 0.0006(11)
O7 0.0156(12) 0.0389(15) 0.0155(11) -0.0025(11) 0.0034(9) 0.0016(10)
C1 0.0110(13) 0.0177(14) 0.0123(13) -0.0012(11) -0.0001(10) 0.0006(11)
C2 0.0156(15) 0.0183(14) 0.0111(13) -0.0012(11) -0.0017(11) -0.0008(11)
C3 0.0136(13) 0.0151(13) 0.0188(13) 0.0018(11) -0.0015(12) 0.0033(10)
C4 0.0102(13) 0.0173(14) 0.0156(15) 0.0011(11) -0.0013(10) 0.0019(10)
C5 0.0119(13) 0.0169(14) 0.0134(13) 0.0012(11) 0.0019(11) 0.0012(11)
C6 0.0114(12) 0.0203(16) 0.0125(13) -0.0014(11) 0.0001(10) -0.0014(11)
C7 0.0109(13) 0.0189(14) 0.0185(15) 0.0019(11) 0.0011(11) 0.0010(11)
C8 0.0114(12) 0.0145(12) 0.0151(12) -0.0009(10) 0.0035(12) -0.0019(12)
C9 0.0159(14) 0.0196(14) 0.0087(13) 0.0025(11) -0.0037(10) -0.0026(11)
O1W 0.0147(10) 0.0191(11) 0.0148(11) -0.0008(9) 0.0008(8) -0.0018(9)

loop_
_atom_type_symbol
_atom_type_description
_atom_type_scat_dispersion_real
_atom_type_scat_dispersion_imag
_atom_type_scat_source
C C 0.0033 0.0016 'International Tables Vol C Tables 4.2.6.8 and 6.1.1.4'
H H 0.0000 0.0000 'International Tables Vol C Tables 4.2.6.8 and 6.1.1.4'
N N 0.0061 0.0033 'International Tables Vol C Tables 4.2.6.8 and 6.1.1.4'
O O 0.0106 0.0060 'International Tables Vol C Tables 4.2.6.8 and 6.1.1.4'
Re Re -1.0185 7.2310 'International Tables Vol C Tables 4.2.6.8 and 6.1.1.4'

loop_
_geom_angle_atom_site_label_1
_geom_angle_atom_site_label_2
_geom_angle_atom_site_label_3
_geom_angle
_geom_angle_site_symmetry_1
_geom_angle_site_symmetry_3
_geom_angle_publ_flag
C7 Re1 C9 88.23(14) . . ?
C7 Re1 C8 86.58(13) . . ?
C9 Re1 C8 87.98(14) . . ?
C7 Re1 O1 174.10(12) . . ?
C9 Re1 O1 94.01(12) . . ?
C8 Re1 O1 98.95(12) . . ?
C7 Re1 N1 98.10(12) . . ?
C9 Re1 N1 97.02(12) . . ?
C8 Re1 N1 173.23(12) . . ?
O1 Re1 N1 76.21(9) . . ?
C7 Re1 N2 94.88(12) . . ?
C9 Re1 N2 174.83(12) . . ?
C8 Re1 N2 96.31(12) . . ?
O1 Re1 N2 82.51(9) . . ?
N1 Re1 N2 78.48(10) . . ?
C3 N1 C2 113.9(3) . . ?
C3 N1 Re1 109.6(2) . . ?
C2 N1 Re1 109.0(2) . . ?
C3 N1 H1 113.7 . . ?
C2 N1 H1N 108.5 . . ?
Re1 N1 H1 101.4 . . ?
C5 N2 C4 112.6(2) . . ?
C5 N2 Re1 116.03(19) . . ?
C4 N2 Re1 109.04(18) . . ?
C5 N2 H2N 106.5 . . ?
C4 N2 H2N 111.5 . . ?
Re1 N2 H2 100.6 . . ?
C1 O1 Re1 117.3(2) . . ?
C6 O4 H4O 113.9 . . ?
O2 C1 O1 123.3(3) . . ?
O2 C1 C2 119.3(3) . . ?
O1 C1 C2 117.4(3) . . ?
N1 C2 C1 111.7(3) . . ?
N1 C2 H2A 109.3 . . ?
C1 C2 H2A 109.3 . . ?
N1 C2 H2B 109.3 . . ?
C1 C2 H2B 109.3 . . ?
H2A C2 H2B 107.9 . . ?
N1 C3 C4 109.7(3) . . ?
N1 C3 H3B 109.7 . . ?
C4 C3 H3B 109.7 . . ?
N1 C3 H3A 109.7 . . ?
C4 C3 H3A 109.7 . . ?
H3B C3 H3A 108.2 . . ?
N2 C4 C3 108.6(2) . . ?
N2 C4 H4A 110.0 . . ?
C3 C4 H4A 110.0 . . ?
N2 C4 H4B 110.0 . . ?
C3 C4 H4B 110.0 . . ?
H4A C4 H4B 108.3 . . ?
N2 C5 C6 113.9(3) . . ?
N2 C5 H5A 108.8 . . ?
C6 C5 H5A 108.8 . . ?
N2 C5 H5B 108.8 . . ?
C6 C5 H5B 108.8 . . ?
H5A C5 H5B 107.7 . . ?
O3 C6 O4 120.7(3) . . ?
O3 C6 C5 123.6(3) . . ?
O4 C6 C5 115.7(3) . . ?
O5 C7 Re1 178.4(3) . . ?
O6 C8 Re1 178.2(3) . . ?
O7 C9 Re1 178.8(3) . . ?
H1WA O1W H1WB 91.2 . . ?

loop_
_geom_bond_atom_site_label_1
_geom_bond_atom_site_label_2
_geom_bond_distance
_geom_bond_site_symmetry_2
_geom_bond_publ_flag
Re1 C7 1.903(3) . ?
Re1 C9 1.913(3) . ?
Re1 C8 1.924(3) . ?
Re1 O1 2.150(2) . ?
Re1 N1 2.208(3) . ?
Re1 N2 2.248(3) . ?
N1 C3 1.486(4) . ?
N1 C2 1.490(4) . ?
N1 H1N 0.8225 . ?
N2 C5 1.477(4) . ?
N2 C4 1.491(4) . ?
N2 H2N 0.7264 . ?
O1 C1 1.287(4) . ?
O2 C1 1.240(4) . ?
O3 C6 1.217(4) . ?
O4 C6 1.330(4) . ?
O4 H4O 0.8217 . ?
O5 C7 1.162(4) . ?
O6 C8 1.160(4) . ?
O7 C9 1.158(4) . ?
C1 C2 1.522(5) . ?
C2 H2A 0.9900 . ?
C2 H2B 0.9900 . ?
C3 C4 1.513(5) . ?
C3 H3B 0.9900 . ?
C3 H3A 0.9900 . ?
C4 H4A 0.9900 . ?
C4 H4B 0.9900 . ?
C5 C6 1.520(4) . ?
C5 H5A 0.9900 . ?
C5 H5B 0.9900 . ?
O1W H1WA 0.7987 . ?
O1W H1WB 0.7056 . ?

loop_
_geom_hbond_atom_site_label_D
_geom_hbond_atom_site_label_H
_geom_hbond_atom_site_label_A
_geom_hbond_distance_DH
_geom_hbond_distance_HA
_geom_hbond_distance_DA
_geom_hbond_angle_DHA
_geom_hbond_site_symmetry_A
N1 H1N O1W 0.82 2.19 2.960(4) 156.1 3_646
N2 H2N O2 0.73 2.33 2.994(4) 153.3 3_646
N2 H2N O1 0.73 2.44 3.091(3) 150.9 3_646
O4 H4O O1W 0.82 1.85 2.644(3) 163.6 .
O1W H1WA O3 0.80 2.01 2.802(3) 171.6 4_466
O1W H1WB O2 0.71 2.01 2.693(3) 162.8 2_674

loop_
_geom_torsion_atom_site_label_1
_geom_torsion_atom_site_label_2
_geom_torsion_atom_site_label_3
_geom_torsion_atom_site_label_4
_geom_torsion
_geom_torsion_site_symmetry_1
_geom_torsion_site_symmetry_2
_geom_torsion_site_symmetry_3
_geom_torsion_site_symmetry_4
_geom_torsion_publ_flag
C7 Re1 N1 C3 78.3(2) . . . . ?
C9 Re1 N1 C3 167.5(2) . . . . ?
C8 Re1 N1 C3 -55.1(11) . . . . ?
O1 Re1 N1 C3 -100.0(2) . . . . ?
N2 Re1 N1 C3 -15.04(19) . . . . ?
C7 Re1 N1 C2 -156.5(2) . . . . ?
C9 Re1 N1 C2 -67.3(2) . . . . ?
C8 Re1 N1 C2 70.1(11) . . . . ?
O1 Re1 N1 C2 25.17(19) . . . . ?
N2 Re1 N1 C2 110.2(2) . . . . ?
C7 Re1 N2 C5 120.2(2) . . . . ?
C9 Re1 N2 C5 -112.9(13) . . . . ?
C8 Re1 N2 C5 33.1(2) . . . . ?
O1 Re1 N2 C5 -65.2(2) . . . . ?
N1 Re1 N2 C5 -142.5(2) . . . . ?
C7 Re1 N2 C4 -111.5(2) . . . . ?
C9 Re1 N2 C4 15.4(14) . . . . ?
C8 Re1 N2 C4 161.4(2) . . . . ?
O1 Re1 N2 C4 63.20(19) . . . . ?
N1 Re1 N2 C4 -14.17(19) . . . . ?
C7 Re1 O1 C1 -36.5(12) . . . . ?
C9 Re1 O1 C1 75.6(2) . . . . ?
C8 Re1 O1 C1 164.2(2) . . . . ?
N1 Re1 O1 C1 -20.6(2) . . . . ?
N2 Re1 O1 C1 -100.5(2) . . . . ?
Re1 O1 C1 O2 -166.2(3) . . . . ?
Re1 O1 C1 C2 10.8(4) . . . . ?
C3 N1 C2 C1 95.0(3) . . . . ?
Re1 N1 C2 C1 -27.7(3) . . . . ?
O2 C1 C2 N1 -170.4(3) . . . . ?
O1 C1 C2 N1 12.5(4) . . . . ?
C2 N1 C3 C4 -80.1(3) . . . . ?
Re1 N1 C3 C4 42.3(3) . . . . ?
C5 N2 C4 C3 171.0(3) . . . . ?
Re1 N2 C4 C3 40.7(3) . . . . ?
N1 C3 C4 N2 -56.0(3) . . . . ?
C4 N2 C5 C6 66.0(3) . . . . ?
Re1 N2 C5 C6 -167.4(2) . . . . ?
N2 C5 C6 O3 4.5(5) . . . . ?
N2 C5 C6 O4 -176.5(3) . . . . ?
C9 Re1 C7 O5 -5(11) . . . . ?
C8 Re1 C7 O5 -93(11) . . . . ?
O1 Re1 C7 O5 108(11) . . . . ?
N1 Re1 C7 O5 92(11) . . . . ?
N2 Re1 C7 O5 171(100) . . . . ?
C7 Re1 C8 O6 7(9) . . . . ?
C9 Re1 C8 O6 -82(9) . . . . ?
O1 Re1 C8 O6 -175(100) . . . . ?
N1 Re1 C8 O6 141(9) . . . . ?
N2 Re1 C8 O6 101(9) . . . . ?
C7 Re1 C9 O7 -42(15) . . . . ?
C8 Re1 C9 O7 44(15) . . . . ?
O1 Re1 C9 O7 143(15) . . . . ?
N1 Re1 C9 O7 -140(15) . . . . ?
N2 Re1 C9 O7 -169(14) . . . . ?
